data_7032531
loop_
_publ_author_name
'Klink, R.'
'Schrenk, C.'
'Schnepf, A.'

_publ_section_title
;
 Si(SiMe3)2SiPh3 - a ligand for novel sub-valent tin cluster compounds.
;
_journal_issue 42
_journal_name_full 'Dalton transactions (Cambridge, England : 2003)'
_journal_page_first 16097
_journal_page_last 16104
_journal_paper_doi 10.1039/c4dt02372b
_journal_volume 43
_journal_year 2014
_chemical_formula_moiety 'C24 H33 Si4, C12 H24 Li O3'
_chemical_formula_sum 'C36 H57 Li O3 Si4'
_chemical_formula_weight 657.12
_chemical_name_systematic
; 
 ? 
;
_chemical_properties_physical 'Air-sensitive, Moisture-sensitive'
_space_group_IT_number 14
_symmetry_cell_setting monoclinic
_symmetry_space_group_name_Hall '-P 2yn'
_symmetry_space_group_name_H-M 'P 1 21/n 1'
_atom_sites_solution_hydrogens geom
_atom_sites_solution_primary direct
_atom_sites_solution_secondary difmap
_audit_creation_method SHELXL-97
_cell_angle_alpha 90.00
_cell_angle_beta 95.444(3)
_cell_angle_gamma 90.00
_cell_formula_units_Z 4
_cell_length_a 12.5556(6)
_cell_length_b 21.5357(12)
_cell_length_c 14.6869(9)
_cell_measurement_reflns_used 1909
_cell_measurement_temperature 150(2)
_cell_measurement_theta_max 23.339
_cell_measurement_theta_min 2.784
_cell_volume 3953.3(4)
_computing_cell_refinement 'SAINT V.8.27 (Bruker AXS Inc., 2012)'
_computing_data_collection 'APEX2 v.2014.1-1 (Bruker AXS Inc., 2014)'
_computing_data_reduction 'SAINT V.8.27 (Bruker AXS Inc., 2012)'
_computing_molecular_graphics 'SHELXTL 5.1 (Bruker AXS Inc., 1997)'
_computing_publication_material 'SHELXTL 5.1 (Bruker AXS Inc., 1997)'
_computing_structure_refinement 'SHELXL-97 (Sheldrick, 1997)'
_computing_structure_solution 'SHELXS-97 (Sheldrick, 1990)'
_diffrn_ambient_temperature 150(2)
_diffrn_measured_fraction_theta_full 0.995
_diffrn_measured_fraction_theta_max 0.995
_diffrn_measurement_device_type 'Bruker SMART Apex'
_diffrn_measurement_method 'CCD area detector'
_diffrn_radiation_monochromator graphite
_diffrn_radiation_source 'fine-focus sealed tube'
_diffrn_radiation_type MoK\a
_diffrn_radiation_wavelength 0.71073
_diffrn_reflns_av_R_equivalents 0.0862
_diffrn_reflns_av_sigmaI/netI 0.1228
_diffrn_reflns_limit_h_max 16
_diffrn_reflns_limit_h_min -16
_diffrn_reflns_limit_k_max 26
_diffrn_reflns_limit_k_min -28
_diffrn_reflns_limit_l_max 19
_diffrn_reflns_limit_l_min -19
_diffrn_reflns_number 23918
_diffrn_reflns_theta_full 28.31
_diffrn_reflns_theta_max 28.31
_diffrn_reflns_theta_min 2.78
_exptl_absorpt_coefficient_mu 0.181
_exptl_absorpt_correction_T_max 1.0000
_exptl_absorpt_correction_T_min 0.8664
_exptl_absorpt_correction_type numerical
_exptl_absorpt_process_details 'SADABS 2.10 (Bruker AXS Inc., 2005)'
_exptl_crystal_colour colorless
_exptl_crystal_density_diffrn 1.104
_exptl_crystal_density_method 'not measured'
_exptl_crystal_description plate
_exptl_crystal_F_000 1424
_exptl_crystal_recrystallization_method 'Re-crystallisation from solvent: '
_exptl_crystal_size_max 0.286
_exptl_crystal_size_mid 0.190
_exptl_crystal_size_min 0.065
_refine_diff_density_max 0.472
_refine_diff_density_min -0.327
_refine_diff_density_rms 0.059
_refine_ls_extinction_method none
_refine_ls_goodness_of_fit_ref 1.019
_refine_ls_hydrogen_treatment constr
_refine_ls_matrix_type full
_refine_ls_number_parameters 433
_refine_ls_number_reflns 9798
_refine_ls_number_restraints 27
_refine_ls_restrained_S_all 1.026
_refine_ls_R_factor_all 0.1580
_refine_ls_R_factor_gt 0.0702
_refine_ls_shift/su_max 0.000
_refine_ls_shift/su_mean 0.000
_refine_ls_structure_factor_coef Fsqd
_refine_ls_weighting_details 'calc w=1/[\s^2^(Fo^2^)+(0.0792P)^2^+0.0000P] where P=(Fo^2^+2Fc^2^)/3'
_refine_ls_weighting_scheme calc
_refine_ls_wR_factor_gt 0.1579
_refine_ls_wR_factor_ref 0.1943
_reflns_number_gt 4834
_reflns_number_total 9798
_reflns_threshold_expression >2sigma(I)
_cod_data_source_file c4dt02372b2.cif
_cod_data_source_block rk6mon_3Li
_cod_depositor_comments 'Adding full bibliography for 7032528--7032533.cif.'
_cod_original_sg_symbol_H-M P2(1)/n
_cod_database_code 7032531

loop_
_symmetry_equiv_pos_as_xyz
'x, y, z'
'-x+1/2, y+1/2, -z+1/2'
'-x, -y, -z'
'x-1/2, -y-1/2, z-1/2'

loop_
_atom_site_label
_atom_site_type_symbol
_atom_site_fract_x
_atom_site_fract_y
_atom_site_fract_z
_atom_site_U_iso_or_equiv
_atom_site_adp_type
_atom_site_occupancy
_atom_site_symmetry_multiplicity
_atom_site_calc_flag
_atom_site_refinement_flags
_atom_site_disorder_assembly
_atom_site_disorder_group
Si11 Si 0.67701(7) -0.38156(4) 0.80146(7) 0.0325(2) Uani 1 1 d . . .
Si1 Si 0.83395(7) -0.37948(4) 0.72608(7) 0.0330(2) Uani 1 1 d . . .
Si12 Si 0.94492(8) -0.45846(4) 0.79241(7) 0.0363(2) Uani 1 1 d . . .
Si13 Si 0.78073(8) -0.42326(4) 0.58235(7) 0.0406(3) Uani 1 1 d . . .
C12C C 0.8772(3) -0.52942(15) 0.8348(3) 0.0479(9) Uani 1 1 d . . .
H12A H 0.9315 -0.5588 0.8609 0.072 Uiso 1 1 calc R . .
H12B H 0.8340 -0.5492 0.7837 0.072 Uiso 1 1 calc R . .
H12C H 0.8309 -0.5173 0.8819 0.072 Uiso 1 1 calc R . .
C12B C 1.0368(3) -0.48738(16) 0.7070(3) 0.0516(10) Uani 1 1 d . . .
H12D H 1.0829 -0.5203 0.7349 0.077 Uiso 1 1 calc R . .
H12E H 1.0812 -0.4530 0.6886 0.077 Uiso 1 1 calc R . .
H12F H 0.9940 -0.5038 0.6531 0.077 Uiso 1 1 calc R . .
C12A C 1.0387(3) -0.42990(17) 0.8919(3) 0.0592(11) Uani 1 1 d . . .
H12G H 1.0829 -0.4645 0.9171 0.089 Uiso 1 1 calc R . .
H12H H 0.9969 -0.4132 0.9394 0.089 Uiso 1 1 calc R . .
H12I H 1.0849 -0.3972 0.8709 0.089 Uiso 1 1 calc R . .
C13C C 0.6520(4) -0.38756(19) 0.5302(3) 0.0681(13) Uani 1 1 d . . .
H13A H 0.6316 -0.4066 0.4705 0.102 Uiso 1 1 calc R . .
H13B H 0.6620 -0.3428 0.5224 0.102 Uiso 1 1 calc R . .
H13C H 0.5954 -0.3947 0.5705 0.102 Uiso 1 1 calc R . .
C13B C 0.7598(3) -0.50930(15) 0.5714(3) 0.0517(10) Uani 1 1 d . . .
H13D H 0.7377 -0.5198 0.5075 0.078 Uiso 1 1 calc R . .
H13E H 0.7040 -0.5222 0.6098 0.078 Uiso 1 1 calc R . .
H13F H 0.8267 -0.5309 0.5913 0.078 Uiso 1 1 calc R . .
C13A C 0.8841(4) -0.4054(2) 0.5011(3) 0.0759(14) Uani 1 1 d . . .
H13G H 0.8619 -0.4236 0.4411 0.114 Uiso 1 1 calc R . .
H13H H 0.9531 -0.4230 0.5250 0.114 Uiso 1 1 calc R . .
H13I H 0.8910 -0.3603 0.4949 0.114 Uiso 1 1 calc R . .
C20 C 0.6188(3) -0.29990(14) 0.8012(3) 0.0440(9) Uani 1 1 d . . .
C21 C 0.6083(3) -0.26501(16) 0.7214(3) 0.0650(12) Uani 1 1 d . . .
H21A H 0.6314 -0.2821 0.6670 0.078 Uiso 1 1 calc R . .
C22 C 0.5645(4) -0.20533(18) 0.7191(4) 0.0868(17) Uani 1 1 d . . .
H22A H 0.5573 -0.1828 0.6632 0.104 Uiso 1 1 calc R . .
C23 C 0.5323(4) -0.17914(18) 0.7960(5) 0.091(2) Uani 1 1 d . . .
H23A H 0.5034 -0.1383 0.7944 0.109 Uiso 1 1 calc R . .
C24 C 0.5420(4) -0.2123(2) 0.8758(5) 0.096(2) Uani 1 1 d . . .
H24A H 0.5182 -0.1945 0.9294 0.115 Uiso 1 1 calc R . .
C25 C 0.5866(3) -0.27241(17) 0.8802(4) 0.0730(15) Uani 1 1 d . . .
H25A H 0.5948 -0.2941 0.9368 0.088 Uiso 1 1 calc R . .
C30 C 0.5593(2) -0.43109(13) 0.7551(2) 0.0315(7) Uani 1 1 d . . .
C31 C 0.5714(3) -0.49477(14) 0.7425(2) 0.0387(8) Uani 1 1 d . . .
H31A H 0.6395 -0.5132 0.7574 0.046 Uiso 1 1 calc R . .
C32 C 0.4859(3) -0.53194(15) 0.7085(2) 0.0459(9) Uani 1 1 d . . .
H32A H 0.4966 -0.5752 0.7006 0.055 Uiso 1 1 calc R . .
C33 C 0.3867(3) -0.50674(17) 0.6865(2) 0.0477(9) Uani 1 1 d . . .
H33A H 0.3287 -0.5323 0.6633 0.057 Uiso 1 1 calc R . .
C34 C 0.3719(3) -0.44406(18) 0.6982(3) 0.0611(11) Uani 1 1 d . . .
H34A H 0.3034 -0.4260 0.6832 0.073 Uiso 1 1 calc R . .
C35 C 0.4572(3) -0.40732(17) 0.7319(3) 0.0540(10) Uani 1 1 d . . .
H35A H 0.4456 -0.3641 0.7396 0.065 Uiso 1 1 calc R . .
C40 C 0.7005(3) -0.40386(14) 0.9266(2) 0.0344(8) Uani 1 1 d . . .
C41 C 0.7912(3) -0.38422(17) 0.9795(3) 0.0487(9) Uani 1 1 d . . .
H41A H 0.8419 -0.3598 0.9514 0.058 Uiso 1 1 calc R . .
C42 C 0.8118(3) -0.3985(2) 1.0717(3) 0.0592(11) Uani 1 1 d . . .
H42A H 0.8754 -0.3841 1.1053 0.071 Uiso 1 1 calc R . .
C43 C 0.7398(3) -0.43359(18) 1.1139(3) 0.0514(10) Uani 1 1 d . . .
H43A H 0.7528 -0.4435 1.1770 0.062 Uiso 1 1 calc R . .
C44 C 0.6488(3) -0.45424(17) 1.0640(3) 0.0528(10) Uani 1 1 d . . .
H44A H 0.5981 -0.4782 1.0929 0.063 Uiso 1 1 calc R . .
C45 C 0.6305(3) -0.44021(16) 0.9719(3) 0.0462(9) Uani 1 1 d . . .
H45A H 0.5678 -0.4560 0.9383 0.055 Uiso 1 1 calc R . .
Li1 Li 0.9160(6) -0.2612(3) 0.7226(5) 0.0595(19) Uani 1 1 d . A .
O50 O 0.9127(2) -0.21310(11) 0.8349(2) 0.0599(8) Uani 1 1 d . . .
O60 O 1.0709(3) -0.25875(12) 0.7131(3) 0.1092(15) Uani 1 1 d . . .
O70 O 0.8603(3) -0.20531(11) 0.6226(2) 0.0756(10) Uani 1 1 d D . .
C50 C 0.8296(3) -0.17216(17) 0.8596(3) 0.0558(11) Uani 1 1 d . . .
H50A H 0.7584 -0.1912 0.8444 0.067 Uiso 1 1 calc R . .
H50B H 0.8322 -0.1322 0.8265 0.067 Uiso 1 1 calc R . .
C51 C 0.8500(4) -0.1621(2) 0.9602(4) 0.0860(16) Uani 1 1 d . . .
H51A H 0.7822 -0.1557 0.9883 0.103 Uiso 1 1 calc R . .
H51B H 0.8971 -0.1258 0.9739 0.103 Uiso 1 1 calc R . .
C52 C 0.9040(5) -0.2210(2) 0.9940(4) 0.0934(17) Uani 1 1 d . . .
H52A H 0.9507 -0.2140 1.0513 0.112 Uiso 1 1 calc R . .
H52B H 0.8511 -0.2537 1.0045 0.112 Uiso 1 1 calc R . .
C53 C 0.9683(4) -0.23790(19) 0.9168(4) 0.0812(16) Uani 1 1 d . . .
H53A H 1.0410 -0.2199 0.9268 0.097 Uiso 1 1 calc R . .
H53B H 0.9747 -0.2836 0.9120 0.097 Uiso 1 1 calc R . .
C60 C 1.1304(5) -0.2013(2) 0.7210(6) 0.152(3) Uani 1 1 d . . .
H60A H 1.1321 -0.1821 0.6599 0.183 Uiso 1 1 calc R . .
H60B H 1.0955 -0.1719 0.7606 0.183 Uiso 1 1 calc R . .
C61 C 1.2342(6) -0.2138(4) 0.7585(6) 0.145(3) Uani 1 1 d . . .
H61A H 1.2405 -0.2153 0.8262 0.174 Uiso 1 1 calc R . .
H61B H 1.2874 -0.1845 0.7372 0.174 Uiso 1 1 calc R . .
C62 C 1.2401(8) -0.2805(6) 0.7135(9) 0.243(6) Uani 1 1 d . . .
H62A H 1.2797 -0.2773 0.6585 0.292 Uiso 1 1 calc R . .
H62B H 1.2810 -0.3086 0.7574 0.292 Uiso 1 1 calc R . .
C63 C 1.1370(4) -0.3073(2) 0.6879(5) 0.102(2) Uani 1 1 d . . .
H63A H 1.1262 -0.3161 0.6215 0.122 Uiso 1 1 calc R . .
H63B H 1.1258 -0.3458 0.7226 0.122 Uiso 1 1 calc R . .
C70 C 0.7764(19) -0.2157(10) 0.5582(15) 0.28(2) Uani 0.50 1 d PD A 1
H70A H 0.7820 -0.2579 0.5321 0.340 Uiso 0.50 1 calc PR A 1
H70B H 0.7082 -0.2130 0.5866 0.340 Uiso 0.50 1 calc PR A 1
C71 C 0.778(2) -0.1730(7) 0.4915(11) 0.199(15) Uani 0.50 1 d PD A 1
H71A H 0.8242 -0.1869 0.4445 0.238 Uiso 0.50 1 calc PR A 1
H71B H 0.7049 -0.1657 0.4619 0.238 Uiso 0.50 1 calc PR A 1
C72 C 0.8161(15) -0.1228(5) 0.5320(9) 0.081(5) Uani 0.50 1 d PD A 1
H72A H 0.7635 -0.0885 0.5257 0.097 Uiso 0.50 1 calc PR A 1
H72B H 0.8831 -0.1094 0.5073 0.097 Uiso 0.50 1 calc PR A 1
C73 C 0.8352(10) -0.1423(3) 0.6233(7) 0.071(3) Uani 0.50 1 d PD A 1
H73A H 0.8952 -0.1185 0.6548 0.085 Uiso 0.50 1 calc PR A 1
H73B H 0.7707 -0.1354 0.6559 0.085 Uiso 0.50 1 calc PR A 1
C73A C 0.9080(18) -0.1500(7) 0.5904(11) 0.176(10) Uani 0.50 1 d PD A 2
H73C H 0.9078 -0.1174 0.6379 0.211 Uiso 0.50 1 calc PR A 2
H73D H 0.9834 -0.1587 0.5803 0.211 Uiso 0.50 1 calc PR A 2
C71A C 0.8179(19) -0.1801(9) 0.4724(10) 0.181(15) Uani 0.50 1 d PD A 2
H71C H 0.8470 -0.1873 0.4129 0.217 Uiso 0.50 1 calc PR A 2
H71D H 0.7388 -0.1797 0.4628 0.217 Uiso 0.50 1 calc PR A 2
C70A C 0.8528(18) -0.2241(5) 0.5339(7) 0.163(11) Uani 0.50 1 d PD A 2
H70C H 0.9241 -0.2386 0.5194 0.196 Uiso 0.50 1 calc PR A 2
H70D H 0.8034 -0.2600 0.5270 0.196 Uiso 0.50 1 calc PR A 2
C72A C 0.8545(16) -0.1281(7) 0.5096(13) 0.135(11) Uani 0.50 1 d PD A 2
H72C H 0.7957 -0.0995 0.5216 0.162 Uiso 0.50 1 calc PR A 2
H72D H 0.9038 -0.1069 0.4710 0.162 Uiso 0.50 1 calc PR A 2

loop_
_atom_site_aniso_label
_atom_site_aniso_U_11
_atom_site_aniso_U_22
_atom_site_aniso_U_33
_atom_site_aniso_U_23
_atom_site_aniso_U_13
_atom_site_aniso_U_12
Si11 0.0279(5) 0.0229(4) 0.0464(6) -0.0024(4) 0.0023(4) 0.0005(4)
Si1 0.0308(5) 0.0228(4) 0.0454(6) 0.0029(4) 0.0037(4) -0.0018(4)
Si12 0.0330(5) 0.0295(4) 0.0457(6) -0.0016(4) 0.0002(4) 0.0047(4)
Si13 0.0497(6) 0.0364(5) 0.0363(6) 0.0062(4) 0.0070(5) 0.0003(4)
C12C 0.052(2) 0.0350(17) 0.056(3) 0.0109(17) 0.0018(19) 0.0080(16)
C12B 0.041(2) 0.047(2) 0.067(3) -0.0032(19) 0.0081(19) 0.0115(17)
C12A 0.050(2) 0.051(2) 0.073(3) -0.010(2) -0.014(2) 0.0123(19)
C13C 0.087(3) 0.069(3) 0.045(3) -0.005(2) -0.013(2) 0.025(2)
C13B 0.068(3) 0.0445(19) 0.043(2) -0.0071(18) 0.006(2) -0.0036(19)
C13A 0.093(4) 0.079(3) 0.061(3) 0.010(2) 0.035(3) -0.017(3)
C20 0.0284(19) 0.0270(15) 0.076(3) -0.0081(18) 0.0001(18) 0.0017(14)
C21 0.075(3) 0.0339(19) 0.080(3) -0.005(2) -0.025(2) 0.014(2)
C22 0.086(4) 0.0281(19) 0.134(5) 0.001(3) -0.049(3) 0.015(2)
C23 0.048(3) 0.0253(19) 0.200(7) -0.011(3) 0.015(3) 0.0098(19)
C24 0.080(4) 0.042(2) 0.176(6) -0.020(3) 0.069(4) 0.008(2)
C25 0.065(3) 0.038(2) 0.123(4) -0.003(2) 0.049(3) 0.011(2)
C30 0.0292(17) 0.0317(16) 0.0333(19) -0.0031(14) 0.0014(14) -0.0016(13)
C31 0.0345(19) 0.0307(16) 0.051(2) -0.0037(16) 0.0048(16) -0.0051(14)
C32 0.049(2) 0.0373(18) 0.051(2) -0.0073(17) 0.0036(19) -0.0112(17)
C33 0.041(2) 0.061(2) 0.039(2) -0.0075(19) -0.0028(17) -0.0186(19)
C34 0.035(2) 0.063(2) 0.082(3) -0.010(2) -0.010(2) -0.0011(19)
C35 0.037(2) 0.044(2) 0.079(3) -0.011(2) -0.006(2) 0.0026(17)
C40 0.0289(18) 0.0306(15) 0.044(2) -0.0120(15) 0.0062(15) -0.0003(13)
C41 0.036(2) 0.063(2) 0.047(2) -0.0065(19) 0.0053(17) -0.0121(18)
C42 0.037(2) 0.089(3) 0.050(3) -0.017(2) -0.0015(19) -0.009(2)
C43 0.049(2) 0.063(2) 0.042(2) -0.008(2) 0.0064(19) 0.012(2)
C44 0.060(3) 0.051(2) 0.048(3) -0.0086(19) 0.012(2) -0.014(2)
C45 0.043(2) 0.048(2) 0.046(2) -0.0110(18) 0.0018(18) -0.0138(17)
Li1 0.057(4) 0.030(3) 0.094(5) 0.000(3) 0.023(4) -0.008(3)
O50 0.0475(17) 0.0398(13) 0.090(2) -0.0159(14) -0.0036(15) 0.0066(12)
O60 0.059(2) 0.0405(15) 0.239(5) -0.018(2) 0.069(3) -0.0126(14)
O70 0.112(3) 0.0360(14) 0.084(2) 0.0087(15) 0.035(2) -0.0046(16)
C50 0.046(2) 0.0402(19) 0.082(3) -0.003(2) 0.005(2) 0.0081(17)
C51 0.092(4) 0.069(3) 0.097(4) -0.005(3) 0.006(3) 0.018(3)
C52 0.121(5) 0.060(3) 0.095(4) 0.015(3) -0.009(4) 0.004(3)
C53 0.058(3) 0.048(2) 0.132(5) -0.016(3) -0.020(3) 0.007(2)
C60 0.058(4) 0.052(3) 0.353(11) -0.002(5) 0.053(5) -0.023(3)
C61 0.081(5) 0.147(7) 0.206(8) 0.087(6) 0.007(5) -0.013(5)
C62 0.116(8) 0.250(13) 0.372(17) 0.002(11) 0.067(9) 0.093(9)
C63 0.063(3) 0.068(3) 0.182(6) -0.004(3) 0.054(4) 0.016(3)
C70 0.21(3) 0.24(3) 0.37(4) 0.22(3) -0.14(3) -0.14(2)
C71 0.23(2) 0.071(11) 0.26(3) 0.029(15) -0.16(2) 0.029(13)
C72 0.110(12) 0.045(6) 0.089(12) 0.003(7) 0.013(9) 0.007(7)
C73 0.114(10) 0.024(4) 0.071(8) 0.005(4) -0.005(7) 0.020(5)
C73A 0.26(3) 0.134(14) 0.120(15) 0.057(12) -0.044(15) -0.139(16)
C71A 0.24(3) 0.19(2) 0.118(18) -0.081(18) 0.025(18) 0.10(2)
C70A 0.42(3) 0.037(5) 0.047(7) 0.010(5) 0.074(13) 0.055(11)
C72A 0.131(17) 0.18(2) 0.101(13) 0.096(14) 0.029(12) -0.047(15)

loop_
_atom_type_symbol
_atom_type_description
_atom_type_scat_dispersion_real
_atom_type_scat_dispersion_imag
_atom_type_scat_source
C C 0.0033 0.0016 'International Tables Vol C Tables 4.2.6.8 and 6.1.1.4'
H H 0.0000 0.0000 'International Tables Vol C Tables 4.2.6.8 and 6.1.1.4'
Li Li -0.0003 0.0001 'International Tables Vol C Tables 4.2.6.8 and 6.1.1.4'
O O 0.0106 0.0060 'International Tables Vol C Tables 4.2.6.8 and 6.1.1.4'
Si Si 0.0817 0.0704 'International Tables Vol C Tables 4.2.6.8 and 6.1.1.4'

loop_
_geom_angle_atom_site_label_1
_geom_angle_atom_site_label_2
_geom_angle_atom_site_label_3
_geom_angle
C40 Si11 C30 104.48(14)
C40 Si11 C20 105.08(16)
C30 Si11 C20 103.45(14)
C40 Si11 Si1 113.66(11)
C30 Si11 Si1 120.09(10)
C20 Si11 Si1 108.69(12)
Si13 Si1 Si11 103.63(5)
Si13 Si1 Si12 100.88(4)
Si11 Si1 Si12 106.34(5)
Si13 Si1 Li1 115.47(17)
Si11 Si1 Li1 111.03(14)
Si12 Si1 Li1 118.01(16)
C12C Si12 C12B 105.99(16)
C12C Si12 C12A 106.02(19)
C12B Si12 C12A 104.23(18)
C12C Si12 Si1 117.11(12)
C12B Si12 Si1 109.80(13)
C12A Si12 Si1 112.71(12)
C13B Si13 C13A 104.30(18)
C13B Si13 C13C 105.1(2)
C13A Si13 C13C 106.0(2)
C13B Si13 Si1 119.91(12)
C13A Si13 Si1 109.42(16)
C13C Si13 Si1 111.17(13)
C21 C20 C25 117.4(3)
C21 C20 Si11 120.5(3)
C25 C20 Si11 122.1(3)
C20 C21 C22 121.6(4)
C23 C22 C21 120.6(5)
C22 C23 C24 119.1(4)
C23 C24 C25 121.5(5)
C20 C25 C24 119.8(4)
C35 C30 C31 116.0(3)
C35 C30 Si11 123.3(2)
C31 C30 Si11 120.7(2)
C32 C31 C30 121.5(3)
C33 C32 C31 120.7(3)
C32 C33 C34 119.3(3)
C33 C34 C35 119.8(4)
C34 C35 C30 122.7(3)
C41 C40 C45 115.3(3)
C41 C40 Si11 120.7(3)
C45 C40 Si11 123.9(3)
C40 C41 C42 123.2(3)
C43 C42 C41 119.5(4)
C42 C43 C44 119.3(4)
C43 C44 C45 120.2(4)
C44 C45 C40 122.4(3)
O50 Li1 O60 98.4(4)
O50 Li1 O70 105.7(3)
O60 Li1 O70 102.4(3)
O50 Li1 Si1 116.0(3)
O60 Li1 Si1 113.7(3)
O70 Li1 Si1 118.1(3)
C53 O50 C50 108.9(3)
C53 O50 Li1 117.6(3)
C50 O50 Li1 127.8(3)
C63 O60 C60 110.2(4)
C63 O60 Li1 127.7(3)
C60 O60 Li1 121.7(3)
C70A O70 C70 46.2(16)
C70A O70 C73 107.6(7)
C70 O70 C73 90.2(12)
C70A O70 C73A 85.7(9)
C70 O70 C73A 103.1(9)
C73 O70 C73A 45.2(10)
C70A O70 Li1 121.2(6)
C70 O70 Li1 127.6(7)
C73 O70 Li1 130.7(5)
C73A O70 Li1 128.5(8)
O50 C50 C51 106.2(3)
C50 C51 C52 103.6(4)
C53 C52 C51 102.3(4)
O50 C53 C52 106.9(4)
C61 C60 O60 108.9(5)
C60 C61 C62 95.1(7)
C63 C62 C61 113.4(6)
O60 C63 C62 99.9(5)
C71 C70 O70 109.2(11)
C71 C70 C73 76.8(8)
O70 C70 C73 45.4(7)
C72 C71 C70 105.4(11)
C71 C72 C73 102.1(8)
O70 C73 C72 107.6(8)
O70 C73 C70 44.3(7)
C72 C73 C70 75.7(6)
C72A C73A O70 112.4(10)
C72A C73A C70A 77.6(7)
O70 C73A C70A 45.5(5)
C72A C71A C70A 104.0(10)
C71A C70A O70 114.8(9)
C71A C70A C73A 77.6(7)
O70 C70A C73A 48.8(6)
C71A C72A C73A 100.8(9)

loop_
_geom_bond_atom_site_label_1
_geom_bond_atom_site_label_2
_geom_bond_distance
Si11 C40 1.896(4)
Si11 C30 1.896(3)
Si11 C20 1.905(3)
Si11 Si1 2.3504(12)
Si1 Si13 2.3504(14)
Si1 Si12 2.3507(12)
Si1 Li1 2.750(6)
Si12 C12C 1.883(3)
Si12 C12B 1.889(4)
Si12 C12A 1.891(4)
Si13 C13B 1.876(3)
Si13 C13A 1.884(4)
Si13 C13C 1.886(4)
C20 C21 1.388(5)
C20 C25 1.396(5)
C21 C22 1.397(5)
C22 C23 1.357(7)
C23 C24 1.369(7)
C24 C25 1.408(5)
C30 C35 1.392(5)
C30 C31 1.394(4)
C31 C32 1.393(5)
C32 C33 1.370(5)
C33 C34 1.376(5)
C34 C35 1.385(5)
C40 C41 1.382(5)
C40 C45 1.393(5)
C41 C42 1.389(5)
C42 C43 1.371(5)
C43 C44 1.372(5)
C44 C45 1.384(5)
Li1 O50 1.951(8)
Li1 O60 1.964(7)
Li1 O70 1.974(8)
O50 C53 1.435(5)
O50 C50 1.439(4)
O60 C63 1.405(5)
O60 C60 1.444(5)
O70 C70A 1.359(10)
O70 C70 1.366(13)
O70 C73 1.393(7)
O70 C73A 1.433(10)
C50 C51 1.492(6)
C51 C52 1.500(6)
C52 C53 1.498(7)
C60 C61 1.392(8)
C61 C62 1.586(12)
C62 C63 1.435(12)
C70 C71 1.344(13)
C70 C73 1.96(2)
C71 C72 1.303(11)
C72 C73 1.403(11)
C73A C72A 1.390(13)
C73A C70A 1.899(18)
C71A C72A 1.310(13)
C71A C70A 1.354(13)
